data_7041281
loop_
_publ_author_name
'Comba, Peter'
'Enders, Markus'
'Gro\&shauser, Michael'
'Hiller, Markus'
'M\"uller, Dennis'
'Wadepohl, Hubert'

_publ_section_title
;
 Solution and solid state structures and magnetism of a series of linear
 trinuclear compounds with a hexacoordinate Ln(III) and two terminal
 Ni(II) centers.
;
_journal_issue 1
_journal_name_full 'Dalton transactions (Cambridge, England : 2003)'
_journal_page_first 138
_journal_page_last 149
_journal_paper_doi 10.1039/c6dt03488h
_journal_volume 46
_journal_year 2016
_chemical_formula_moiety 'C66 H86 Eu N6 Ni2 O13, Cl O4, 2(C H4 O)'
_chemical_formula_sum 'C68 H94 Cl Eu N6 Ni2 O19'
_chemical_formula_weight 1604.32
_space_group_crystal_system monoclinic
_space_group_IT_number 15
_space_group_name_Hall '-C 2yc'
_space_group_name_H-M_alt 'C 1 2/c 1'
_symmetry_cell_setting monoclinic
_symmetry_Int_Tables_number 15
_symmetry_space_group_name_Hall '-C 2yc'
_symmetry_space_group_name_H-M 'C 1 2/c 1'
_atom_sites_solution_hydrogens mixed
_atom_sites_solution_primary iterative
_atom_sites_solution_secondary difmap
_audit_block_code co_mg68
_audit_creation_date 2014-11-16
_audit_creation_method
;
Olex2 1.2
(compiled 2014.08.28 svn.r2986 for OlexSys, GUI svn.r4874)
;
_audit_update_record
;
2016-03-07 deposited with the CCDC.
2016-11-30 downloaded from the CCDC.
;
_cell_angle_alpha 90
_cell_angle_beta 109.106(11)
_cell_angle_gamma 90
_cell_formula_units_Z 4
_cell_length_a 19.679(10)
_cell_length_b 18.955(10)
_cell_length_c 19.191(10)
_cell_measurement_reflns_used 8188
_cell_measurement_temperature 100(2)
_cell_measurement_theta_max 32.45
_cell_measurement_theta_min 2.42
_cell_volume 6764(6)
_computing_cell_refinement
;
SAINT (see _computing_data_reduction). Includes estimated systematic errors
 of the unit cell constants from Monte Carlo simulations.
;
_computing_data_collection 'SMART-5.631 (Bruker AXS, 2003)'
_computing_data_reduction 'SAINT V8.34A (Bruker AXS, 1997-2013),SADABS-2014_4 (Sheldrick and Bruker AXS, 1997-2014)'
_computing_molecular_graphics 'Olex2 (Dolomanov et al., 2009)'
_computing_publication_material 'encif (Wadepohl, 2009-14); encifer 1.5 (CCDC, 2014)'
_computing_structure_refinement 'ShelXL (Sheldrick, 2008)'
_computing_structure_solution 'SUPERFLIP (Palatinus, 2007-2009)'
_diffrn_ambient_environment 'perfluoro polyether oil / N~2~'
_diffrn_ambient_temperature 100(1)
_diffrn_detector 'CCD plate'
_diffrn_detector_area_resol_mean 8.19
_diffrn_detector_type CCD-PXL-KAF2
_diffrn_measured_fraction_theta_full 1.000
_diffrn_measured_fraction_theta_max 0.955
_diffrn_measurement_device 'three-circle diffractometer'
_diffrn_measurement_device_type 'Bruker AXS Smart 1000'
_diffrn_measurement_method '\f- and \w-scans'
_diffrn_measurement_specimen_support 'polyimid foil'
_diffrn_radiation_monochromator graphite
_diffrn_radiation_probe x-ray
_diffrn_radiation_type MoK\a
_diffrn_radiation_wavelength 0.71073
_diffrn_reflns_av_R_equivalents 0.0478
_diffrn_reflns_av_unetI/netI 0.0337
_diffrn_reflns_Laue_measured_fraction_full 1.000
_diffrn_reflns_Laue_measured_fraction_max 0.955
_diffrn_reflns_limit_h_max 29
_diffrn_reflns_limit_h_min -29
_diffrn_reflns_limit_k_max 27
_diffrn_reflns_limit_k_min -28
_diffrn_reflns_limit_l_max 27
_diffrn_reflns_limit_l_min -28
_diffrn_reflns_number 85272
_diffrn_reflns_point_group_measured_fraction_full 1.000
_diffrn_reflns_point_group_measured_fraction_max 0.955
_diffrn_reflns_theta_full 25.242
_diffrn_reflns_theta_max 32.456
_diffrn_reflns_theta_min 2.102
_diffrn_source 'sealed X-Ray tube (Mo)'
_diffrn_source_type 'fine focus tube'
_diffrn_standards_number 0
_exptl_absorpt_coefficient_mu 1.584
_exptl_absorpt_correction_T_max 0.8498
_exptl_absorpt_correction_T_min 0.7500
_exptl_absorpt_correction_type multi-scan
_exptl_absorpt_process_details
;
multi-scan from symmetry-related measurements (Blessing 1995)
SADABS (see _computing_data_reduction)
;
_exptl_crystal_colour yellow
_exptl_crystal_density_diffrn 1.575
_exptl_crystal_description block
_exptl_crystal_F_000 3328
_exptl_crystal_size_max 0.180
_exptl_crystal_size_mid 0.130
_exptl_crystal_size_min 0.060
_refine_diff_density_max 1.014
_refine_diff_density_min -0.609
_refine_diff_density_rms 0.106
_refine_ls_extinction_method none
_refine_ls_goodness_of_fit_ref 1.054
_refine_ls_hydrogen_treatment mixed
_refine_ls_matrix_type full
_refine_ls_number_parameters 468
_refine_ls_number_reflns 11667
_refine_ls_number_restraints 24
_refine_ls_restrained_S_all 1.067
_refine_ls_R_factor_all 0.0429
_refine_ls_R_factor_gt 0.0298
_refine_ls_shift/su_max 0.002
_refine_ls_shift/su_mean 0.000
_refine_ls_structure_factor_coef Fsqd
_refine_ls_weighting_details 'w=1/[\s^2^(Fo^2^)+(0.0285P)^2^+11.0301P] where P=(Fo^2^+2Fc^2^)/3'
_refine_ls_weighting_scheme calc
_refine_ls_wR_factor_gt 0.0632
_refine_ls_wR_factor_ref 0.0683
_reflns_Friedel_coverage 0.000
_reflns_number_gt 9866
_reflns_number_total 11667
_reflns_threshold_expression 'I > 2\s(I)'
_cod_data_source_file c6dt03488h2.cif
_cod_data_source_block co_mg68
_cod_depositor_comments 'Adding full bibliography for 7041276--7041289.cif.'
_cod_original_cell_volume 6765(6)
_cod_original_sg_symbol_H-M 'C 2/c'
_cod_database_code 7041281
_audit_block_refno 2209
_audit_block_usercomment MG419
_shelx_space_group_comment
;
The symmetry employed for this shelxl refinement is uniquely defined
by the following loop, which should always be used as a source of
symmetry information in preference to the above space-group names.
They are only intended as comments.
;
_shelx_estimated_absorpt_t_max 0.911
_shelx_estimated_absorpt_t_min 0.764
_shelxl_version_number 2014/6
_olex2_refinement_description
;
1. Fixed Uiso
 At 1.2 times of:
  All C(H) groups, All C(H,H) groups
 At 1.5 times of:
  All C(H,H,H) groups, All O(H) groups
2. Restrained distances
 Cl-O51 \\sim Cl-O52 \\sim Cl-O53
 with sigma of 0.005
 O51-O52 \\sim O51-O53 \\sim O52-O53
 with sigma of 0.01
3. Rigid body (RIGU) restrains
 Cl, O101, O102, O103, O104, O105, O106, O107, O51, O52, O53, O71
 with sigma for 1-2 distances of 0.004 and sigma for 1-3 distances of 0.004
4. Others
 Fixed Sof: O107(0.5) Cl(0.5) O52(0.5) O53(0.5)
5.a Secondary CH2 refined with riding coordinates:
 C101(H10A,H10B), C102(H10C,H10D), C103(H10E,H10F), C104(H10G,H10H), C105(H10I,
 H10J), C106(H10K,H10L), C107(H10M,H10N), C116(H11G,H11H), C125(H12G,H12H)
5.b Aromatic/amide H refined with riding coordinates:
 C111(H111), C113(H113), C120(H120), C122(H122), C129(H129), C131(H131)
5.c Idealised Me refined as rotating group:
 C114(H11A,H11B,H11C), C115(H11D,H11E,H11F), C123(H12A,H12B,H12C), C124(H12D,
 H12E,H12F), C132(H13A,H13B,H13C), C133(H13D,H13E,H13F), C71(H71A,H71B,H71C)
5.d Idealised tetrahedral OH refined as rotating group:
 O71(H71)
;
_olex2_submission_special_instructions 'No special instructions were received'

loop_
_symmetry_equiv_pos_as_xyz
'x, y, z'
'-x, y, -z+1/2'
'x+1/2, y+1/2, z'
'-x+1/2, y+1/2, -z+1/2'
'-x, -y, -z'
'x, -y, z-1/2'
'-x+1/2, -y+1/2, -z'
'x+1/2, -y+1/2, z-1/2'

loop_
_atom_site_label
_atom_site_type_symbol
_atom_site_fract_x
_atom_site_fract_y
_atom_site_fract_z
_atom_site_U_iso_or_equiv
_atom_site_adp_type
_atom_site_occupancy
_atom_site_site_symmetry_order
_atom_site_calc_flag
_atom_site_refinement_flags_posn
_atom_site_refinement_flags_adp
_atom_site_refinement_flags_occupancy
Eu Eu 0.5000 0.33413(2) 0.2500 0.01067(3) Uani 1 2 d S T P
Ni1 Ni 0.53447(2) 0.31312(2) 0.41681(2) 0.00902(4) Uani 1 1 d . . .
O101 O 0.49933(6) 0.24551(6) 0.33093(6) 0.0115(2) Uani 1 1 d . . .
O102 O 0.38697(7) 0.17372(6) 0.25455(7) 0.0152(2) Uani 1 1 d . . .
O103 O 0.45664(6) 0.37864(6) 0.34728(6) 0.0112(2) Uani 1 1 d . . .
O104 O 0.39627(7) 0.50342(7) 0.29668(8) 0.0203(3) Uani 1 1 d . . .
O105 O 0.59911(7) 0.34457(7) 0.35659(7) 0.0156(2) Uani 1 1 d . . .
O106 O 0.70542(7) 0.32185(7) 0.30576(7) 0.0172(3) Uani 1 1 d . . .
O107 O 0.51668(16) 0.45921(13) 0.26762(17) 0.0212(7) Uani 0.5 1 d . . .
N101 N 0.60571(7) 0.24010(8) 0.48393(8) 0.0119(3) Uani 1 1 d . . .
N102 N 0.46968(7) 0.28567(7) 0.47806(7) 0.0110(3) Uani 1 1 d . . .
N103 N 0.58171(7) 0.38605(8) 0.49757(7) 0.0113(3) Uani 1 1 d . . .
C101 C 0.57303(9) 0.20719(9) 0.53576(9) 0.0142(3) Uani 1 1 d . . .
H10A H 0.5918 0.2307 0.5844 0.017 Uiso 1 1 calc R . .
H10B H 0.5868 0.1568 0.5425 0.017 Uiso 1 1 calc R . .
C102 C 0.49109(9) 0.21331(9) 0.50673(9) 0.0134(3) Uani 1 1 d . . .
H10C H 0.4711 0.1785 0.4668 0.016 Uiso 1 1 calc R . .
H10D H 0.4714 0.2029 0.5469 0.016 Uiso 1 1 calc R . .
C103 C 0.48335(9) 0.33751(9) 0.53997(9) 0.0131(3) Uani 1 1 d . . .
H10E H 0.5128 0.3147 0.5865 0.016 Uiso 1 1 calc R . .
H10F H 0.4369 0.3515 0.5455 0.016 Uiso 1 1 calc R . .
C104 C 0.52232(9) 0.40341(9) 0.52664(9) 0.0125(3) Uani 1 1 d . . .
H10G H 0.4873 0.4345 0.4911 0.015 Uiso 1 1 calc R . .
H10H H 0.5422 0.4296 0.5736 0.015 Uiso 1 1 calc R . .
C105 C 0.64419(9) 0.35187(9) 0.55338(9) 0.0141(3) Uani 1 1 d . . .
H10I H 0.6309 0.3396 0.5974 0.017 Uiso 1 1 calc R . .
H10J H 0.6848 0.3856 0.5688 0.017 Uiso 1 1 calc R . .
C106 C 0.66821(9) 0.28470(9) 0.52293(9) 0.0143(3) Uani 1 1 d . . .
H10K H 0.6942 0.2979 0.4885 0.017 Uiso 1 1 calc R . .
H10L H 0.7017 0.2576 0.5641 0.017 Uiso 1 1 calc R . .
C107 C 0.62439(9) 0.18636(9) 0.43627(10) 0.0137(3) Uani 1 1 d . . .
H10M H 0.6622 0.1547 0.4676 0.016 Uiso 1 1 calc R . .
H10N H 0.6442 0.2106 0.4015 0.016 Uiso 1 1 calc R . .
C108 C 0.56013(9) 0.14255(9) 0.39299(9) 0.0123(3) Uani 1 1 d . . .
C109 C 0.50179(9) 0.17579(8) 0.34145(9) 0.0115(3) Uani 1 1 d . . .
C110 C 0.44198(9) 0.13484(9) 0.30156(9) 0.0127(3) Uani 1 1 d . . .
C111 C 0.44135(10) 0.06268(9) 0.31204(10) 0.0161(3) Uani 1 1 d . . .
H111 H 0.4011 0.0356 0.2838 0.019 Uiso 1 1 calc R . .
C112 C 0.49946(10) 0.02921(9) 0.36382(11) 0.0182(3) Uani 1 1 d . . .
C113 C 0.55789(10) 0.06992(9) 0.40384(10) 0.0164(3) Uani 1 1 d . . .
H113 H 0.5974 0.0477 0.4396 0.020 Uiso 1 1 calc R . .
C114 C 0.49761(12) -0.04962(11) 0.37486(15) 0.0305(5) Uani 1 1 d . . .
H11A H 0.4480 -0.0645 0.3674 0.046 Uiso 1 1 calc GR . .
H11B H 0.5280 -0.0617 0.4251 0.046 Uiso 1 1 calc GR . .
H11C H 0.5156 -0.0738 0.3393 0.046 Uiso 1 1 calc GR . .
C115 C 0.32374(10) 0.13673(10) 0.21526(10) 0.0192(4) Uani 1 1 d . . .
H11D H 0.3349 0.1016 0.1832 0.029 Uiso 1 1 calc GR . .
H11E H 0.2879 0.1700 0.1852 0.029 Uiso 1 1 calc GR . .
H11F H 0.3045 0.1130 0.2501 0.029 Uiso 1 1 calc GR . .
C116 C 0.39340(9) 0.28307(9) 0.42916(9) 0.0123(3) Uani 1 1 d . . .
H11G H 0.3639 0.2630 0.4574 0.015 Uiso 1 1 calc R . .
H11H H 0.3898 0.2507 0.3877 0.015 Uiso 1 1 calc R . .
C117 C 0.36227(8) 0.35326(9) 0.39824(9) 0.0111(3) Uani 1 1 d . . .
C118 C 0.39506(8) 0.39564(9) 0.35829(8) 0.0106(3) Uani 1 1 d . . .
C119 C 0.35954(9) 0.45950(9) 0.32925(9) 0.0128(3) Uani 1 1 d . . .
C120 C 0.29245(9) 0.47587(9) 0.33363(9) 0.0151(3) Uani 1 1 d . . .
H120 H 0.2692 0.5181 0.3117 0.018 Uiso 1 1 calc R . .
C121 C 0.25848(9) 0.43113(10) 0.36979(9) 0.0143(3) Uani 1 1 d . . .
C122 C 0.29544(9) 0.37178(9) 0.40384(9) 0.0128(3) Uani 1 1 d . . .
H122 H 0.2748 0.3427 0.4319 0.015 Uiso 1 1 calc R . .
C123 C 0.18264(10) 0.44512(11) 0.36854(11) 0.0218(4) Uani 1 1 d . . .
H12A H 0.1801 0.4921 0.3889 0.033 Uiso 1 1 calc GR . .
H12B H 0.1687 0.4095 0.3983 0.033 Uiso 1 1 calc GR . .
H12C H 0.1498 0.4429 0.3176 0.033 Uiso 1 1 calc GR . .
C124 C 0.35799(10) 0.56041(10) 0.25212(11) 0.0206(4) Uani 1 1 d . . .
H12D H 0.3163 0.5419 0.2129 0.031 Uiso 1 1 calc GR . .
H12E H 0.3898 0.5852 0.2302 0.031 Uiso 1 1 calc GR . .
H12F H 0.3417 0.5933 0.2828 0.031 Uiso 1 1 calc GR . .
C125 C 0.60225(9) 0.45125(9) 0.46508(9) 0.0133(3) Uani 1 1 d . . .
H12G H 0.6177 0.4877 0.5040 0.016 Uiso 1 1 calc R . .
H12H H 0.5592 0.4694 0.4262 0.016 Uiso 1 1 calc R . .
C126 C 0.66154(9) 0.44045(9) 0.43230(9) 0.0122(3) Uani 1 1 d . . .
C127 C 0.65580(9) 0.38765(9) 0.37976(9) 0.0122(3) Uani 1 1 d . . .
C128 C 0.71320(9) 0.37873(9) 0.35155(9) 0.0130(3) Uani 1 1 d . . .
C129 C 0.77061(9) 0.42544(10) 0.36999(9) 0.0148(3) Uani 1 1 d . . .
H129 H 0.8081 0.4194 0.3495 0.018 Uiso 1 1 calc R . .
C130 C 0.77380(9) 0.48154(10) 0.41860(9) 0.0150(3) Uani 1 1 d . . .
C131 C 0.72021(9) 0.48707(9) 0.45062(9) 0.0139(3) Uani 1 1 d . . .
H131 H 0.7233 0.5233 0.4858 0.017 Uiso 1 1 calc R . .
C132 C 0.83242(11) 0.53646(11) 0.43238(11) 0.0222(4) Uani 1 1 d . . .
H13A H 0.8784 0.5132 0.4379 0.033 Uiso 1 1 calc GR . .
H13B H 0.8361 0.5626 0.4776 0.033 Uiso 1 1 calc GR . .
H13C H 0.8208 0.5692 0.3906 0.033 Uiso 1 1 calc GR . .
C133 C 0.76050(10) 0.30989(11) 0.27427(10) 0.0190(4) Uani 1 1 d . . .
H13D H 0.7475 0.2695 0.2407 0.028 Uiso 1 1 calc GR . .
H13E H 0.8059 0.3001 0.3135 0.028 Uiso 1 1 calc GR . .
H13F H 0.7661 0.3519 0.2469 0.028 Uiso 1 1 calc GR . .
Cl Cl 0.48670(7) 0.74258(6) 0.25950(7) 0.0340(3) Uani 0.5 1 d . . .
O51 O 0.53344(15) 0.78097(16) 0.31254(13) 0.0844(9) Uani 1 1 d . . .
O52 O 0.4235(2) 0.7399(2) 0.2769(2) 0.0618(12) Uani 0.5 1 d . . .
O53 O 0.5136(3) 0.67429(18) 0.2709(3) 0.0678(17) Uani 0.5 1 d . . .
O71 O 0.33513(11) 0.24791(11) 0.57756(10) 0.0425(4) Uani 1 1 d . . .
H71 H 0.3716 0.2383 0.6138 0.064 Uiso 1 1 calc GR . .
C71 C 0.29841(15) 0.30566(15) 0.59549(14) 0.0386(6) Uani 1 1 d . . .
H71A H 0.2519 0.3120 0.5566 0.058 Uiso 1 1 calc GR . .
H71B H 0.3273 0.3485 0.5997 0.058 Uiso 1 1 calc GR . .
H71C H 0.2906 0.2965 0.6425 0.058 Uiso 1 1 calc GR . .
H107 H 0.5264(16) 0.4795(15) 0.2319(17) 0.041(8) Uiso 1 1 d . . .

loop_
_atom_site_aniso_label
_atom_site_aniso_U_11
_atom_site_aniso_U_22
_atom_site_aniso_U_33
_atom_site_aniso_U_23
_atom_site_aniso_U_13
_atom_site_aniso_U_12
Eu 0.01455(6) 0.00882(5) 0.01062(5) 0.000 0.00682(4) 0.000
Ni1 0.00764(9) 0.01098(10) 0.00828(9) -0.00089(7) 0.00237(7) 0.00051(7)
O101 0.0146(5) 0.0089(5) 0.0098(5) 0.0002(4) 0.0026(4) -0.0012(4)
O102 0.0125(5) 0.0137(6) 0.0170(6) 0.0002(5) 0.0014(4) -0.0027(4)
O103 0.0093(5) 0.0137(6) 0.0112(5) 0.0006(4) 0.0042(4) 0.0018(4)
O104 0.0153(6) 0.0202(7) 0.0254(7) 0.0130(5) 0.0067(5) 0.0032(5)
O105 0.0131(6) 0.0201(7) 0.0156(6) -0.0081(5) 0.0073(5) -0.0065(5)
O106 0.0169(6) 0.0194(7) 0.0185(6) -0.0058(5) 0.0101(5) -0.0017(5)
O107 0.029(2) 0.0130(11) 0.031(2) 0.0011(10) 0.0225(13) 0.0001(10)
N101 0.0094(6) 0.0142(7) 0.0117(6) -0.0002(5) 0.0030(5) 0.0019(5)
N102 0.0108(6) 0.0117(6) 0.0102(6) 0.0008(5) 0.0032(5) 0.0023(5)
N103 0.0090(6) 0.0137(7) 0.0111(6) -0.0012(5) 0.0030(5) 0.0007(5)
C101 0.0142(7) 0.0153(8) 0.0133(7) 0.0026(6) 0.0046(6) 0.0036(6)
C102 0.0139(7) 0.0136(8) 0.0140(7) 0.0045(6) 0.0061(6) 0.0033(6)
C103 0.0127(7) 0.0167(8) 0.0108(7) -0.0006(6) 0.0049(5) 0.0020(6)
C104 0.0117(7) 0.0147(8) 0.0119(7) -0.0028(6) 0.0051(6) 0.0016(6)
C105 0.0103(7) 0.0190(8) 0.0110(7) -0.0024(6) 0.0007(6) 0.0019(6)
C106 0.0101(7) 0.0181(8) 0.0128(7) -0.0013(6) 0.0012(6) 0.0023(6)
C107 0.0102(7) 0.0146(8) 0.0160(8) -0.0022(6) 0.0040(6) 0.0026(6)
C108 0.0119(7) 0.0122(7) 0.0141(7) -0.0008(6) 0.0063(6) 0.0013(6)
C109 0.0135(7) 0.0105(7) 0.0124(7) -0.0006(5) 0.0070(6) -0.0006(6)
C110 0.0120(7) 0.0131(8) 0.0139(7) 0.0005(6) 0.0057(6) 0.0001(6)
C111 0.0157(8) 0.0114(8) 0.0232(9) -0.0019(6) 0.0091(7) -0.0029(6)
C112 0.0180(8) 0.0103(8) 0.0301(10) 0.0016(7) 0.0129(7) 0.0011(6)
C113 0.0168(8) 0.0127(8) 0.0220(8) 0.0037(6) 0.0096(7) 0.0043(6)
C114 0.0232(10) 0.0123(9) 0.0552(15) 0.0058(9) 0.0116(10) 0.0006(7)
C115 0.0143(8) 0.0212(9) 0.0196(8) -0.0019(7) 0.0021(6) -0.0066(7)
C116 0.0094(7) 0.0136(8) 0.0136(7) 0.0026(6) 0.0032(6) 0.0005(6)
C117 0.0097(7) 0.0131(7) 0.0103(7) -0.0003(5) 0.0028(5) 0.0012(5)
C118 0.0101(7) 0.0121(7) 0.0084(6) -0.0012(5) 0.0014(5) 0.0008(5)
C119 0.0130(7) 0.0135(8) 0.0114(7) 0.0016(6) 0.0032(6) 0.0009(6)
C120 0.0142(7) 0.0148(8) 0.0145(7) 0.0006(6) 0.0023(6) 0.0046(6)
C121 0.0112(7) 0.0187(8) 0.0132(7) -0.0014(6) 0.0042(6) 0.0030(6)
C122 0.0108(7) 0.0170(8) 0.0113(7) -0.0003(6) 0.0046(6) 0.0007(6)
C123 0.0132(8) 0.0312(11) 0.0229(9) 0.0045(8) 0.0083(7) 0.0086(7)
C124 0.0212(9) 0.0174(9) 0.0214(9) 0.0092(7) 0.0044(7) 0.0034(7)
C125 0.0123(7) 0.0133(8) 0.0150(7) -0.0030(6) 0.0053(6) -0.0009(6)
C126 0.0097(7) 0.0140(8) 0.0130(7) -0.0018(6) 0.0038(6) -0.0010(6)
C127 0.0099(7) 0.0142(8) 0.0122(7) -0.0006(6) 0.0030(6) -0.0010(6)
C128 0.0113(7) 0.0165(8) 0.0109(7) -0.0003(6) 0.0034(6) 0.0006(6)
C129 0.0111(7) 0.0205(9) 0.0136(7) 0.0017(6) 0.0053(6) -0.0008(6)
C130 0.0122(7) 0.0188(8) 0.0127(7) 0.0016(6) 0.0025(6) -0.0048(6)
C131 0.0140(7) 0.0141(8) 0.0128(7) -0.0015(6) 0.0033(6) -0.0026(6)
C132 0.0208(9) 0.0260(10) 0.0202(9) -0.0013(7) 0.0072(7) -0.0117(7)
C133 0.0192(9) 0.0245(9) 0.0156(8) 0.0017(7) 0.0089(7) 0.0069(7)
Cl 0.0419(8) 0.0336(5) 0.0270(6) -0.0048(4) 0.0120(4) 0.0053(5)
O51 0.0875(19) 0.112(2) 0.0382(12) -0.0186(14) -0.0001(12) 0.0313(17)
O52 0.059(3) 0.081(3) 0.052(3) 0.011(2) 0.026(2) 0.030(2)
O53 0.080(5) 0.044(2) 0.082(5) -0.006(2) 0.030(4) 0.016(2)
O71 0.0447(11) 0.0507(12) 0.0337(9) -0.0076(8) 0.0151(8) -0.0103(9)
C71 0.0420(14) 0.0436(15) 0.0325(12) -0.0018(11) 0.0156(11) -0.0089(11)

loop_
_atom_type_symbol
_atom_type_description
_atom_type_scat_dispersion_real
_atom_type_scat_dispersion_imag
_atom_type_scat_source
C C 0.0033 0.0016 'International Tables Vol C Tables 4.2.6.8 and 6.1.1.4'
H H 0.0000 0.0000 'International Tables Vol C Tables 4.2.6.8 and 6.1.1.4'
Cl Cl 0.1484 0.1585 'International Tables Vol C Tables 4.2.6.8 and 6.1.1.4'
Eu Eu -0.1578 3.6682 'International Tables Vol C Tables 4.2.6.8 and 6.1.1.4'
N N 0.0061 0.0033 'International Tables Vol C Tables 4.2.6.8 and 6.1.1.4'
Ni Ni 0.3393 1.1124 'International Tables Vol C Tables 4.2.6.8 and 6.1.1.4'
O O 0.0106 0.0060 'International Tables Vol C Tables 4.2.6.8 and 6.1.1.4'

loop_
_geom_angle_atom_site_label_1
_geom_angle_atom_site_label_2
_geom_angle_atom_site_label_3
_geom_angle
_geom_angle_site_symmetry_1
_geom_angle_site_symmetry_3
Ni1 Eu Ni1 165.110(14) 2_655 .
O101 Eu Ni1 124.26(4) 2_655 .
O101 Eu Ni1 124.26(4) . 2_655
O101 Eu Ni1 41.15(3) 2_655 2_655
O101 Eu Ni1 41.15(3) . .
O101 Eu O101 85.67(7) 2_655 .
O101 Eu O103 148.47(4) 2_655 .
O101 Eu O103 69.76(5) 2_655 2_655
O101 Eu O103 148.46(4) . 2_655
O101 Eu O103 69.76(5) . .
O101 Eu O105 69.85(5) . .
O101 Eu O105 117.98(5) 2_655 .
O101 Eu O105 69.85(5) 2_655 2_655
O101 Eu O105 117.98(5) . 2_655
O101 Eu O107 131.23(8) 2_655 2_655
O101 Eu O107 142.03(9) . 2_655
O101 Eu O107 142.03(9) 2_655 .
O101 Eu O107 131.23(8) . .
O103 Eu Ni1 42.43(3) . .
O103 Eu Ni1 145.85(3) 2_655 .
O103 Eu Ni1 42.43(3) 2_655 2_655
O103 Eu Ni1 145.85(3) . 2_655
O103 Eu O103 139.60(6) . 2_655
O105 Eu Ni1 139.67(4) 2_655 .
O105 Eu Ni1 42.24(4) . .
O105 Eu Ni1 139.67(4) . 2_655
O105 Eu Ni1 42.24(4) 2_655 2_655
O105 Eu O103 103.92(6) . 2_655
O105 Eu O103 72.59(6) . .
O105 Eu O103 72.59(6) 2_655 2_655
O105 Eu O103 103.91(6) 2_655 .
O105 Eu O105 170.25(6) . 2_655
O105 Eu O107 75.86(7) 2_655 2_655
O105 Eu O107 94.38(8) . 2_655
O105 Eu O107 94.38(7) 2_655 .
O105 Eu O107 75.87(7) . .
O107 Eu Ni1 90.45(8) . .
O107 Eu Ni1 104.36(7) . 2_655
O107 Eu Ni1 104.36(7) 2_655 .
O107 Eu Ni1 90.45(8) 2_655 2_655
O107 Eu O103 72.60(9) . 2_655
O107 Eu O103 67.50(9) 2_655 2_655
O107 Eu O103 72.60(9) 2_655 .
O107 Eu O103 67.51(9) . .
O107 Eu O107 18.52(14) . 2_655
O101 Ni1 Eu 48.19(4) . .
O101 Ni1 O103 82.65(6) . .
O101 Ni1 O105 80.56(6) . .
O101 Ni1 N101 93.67(6) . .
O101 Ni1 N102 101.19(6) . .
O101 Ni1 N103 171.54(5) . .
O103 Ni1 Eu 52.38(3) . .
O103 Ni1 N101 174.83(5) . .
O105 Ni1 Eu 49.20(4) . .
O105 Ni1 O103 85.87(6) . .
O105 Ni1 N101 97.14(6) . .
N101 Ni1 Eu 127.11(4) . .
N102 Ni1 Eu 131.23(4) . .
N102 Ni1 O103 93.06(6) . .
N102 Ni1 O105 177.83(5) . .
N102 Ni1 N101 84.07(6) . .
N103 Ni1 Eu 126.07(5) . .
N103 Ni1 O103 97.95(6) . .
N103 Ni1 O105 91.05(6) . .
N103 Ni1 N101 86.22(7) . .
N103 Ni1 N102 87.22(6) . .
Ni1 O101 Eu 90.66(6) . .
C109 O101 Eu 145.11(10) . .
C109 O101 Ni1 121.21(10) . .
C110 O102 C115 116.82(14) . .
Ni1 O103 Eu 85.19(5) . .
C118 O103 Eu 140.00(10) . .
C118 O103 Ni1 123.91(10) . .
C119 O104 C124 118.39(14) . .
Ni1 O105 Eu 88.56(6) . .
C127 O105 Eu 135.46(11) . .
C127 O105 Ni1 126.16(11) . .
C128 O106 C133 117.28(14) . .
Eu O107 H107 113(2) . .
O107 O107 Eu 80.75(7) 2_655 .
O107 O107 H107 70(2) 2_655 .
C101 N101 Ni1 109.92(10) . .
C101 N101 C107 111.76(14) . .
C106 N101 Ni1 102.28(11) . .
C106 N101 C101 111.82(14) . .
C106 N101 C107 111.68(13) . .
C107 N101 Ni1 108.94(11) . .
C102 N102 Ni1 106.87(10) . .
C102 N102 C103 110.89(13) . .
C102 N102 C116 107.95(13) . .
C103 N102 Ni1 107.60(10) . .
C116 N102 Ni1 109.45(11) . .
C116 N102 C103 113.86(13) . .
C104 N103 Ni1 102.38(10) . .
C104 N103 C105 113.05(13) . .
C104 N103 C125 109.01(13) . .
C105 N103 Ni1 108.22(11) . .
C105 N103 C125 112.75(13) . .
C125 N103 Ni1 110.96(10) . .
N101 C101 H10A 109.4 . .
N101 C101 H10B 109.4 . .
N101 C101 C102 111.10(13) . .
H10A C101 H10B 108.0 . .
C102 C101 H10A 109.4 . .
C102 C101 H10B 109.4 . .
N102 C102 C101 110.02(14) . .
N102 C102 H10C 109.7 . .
N102 C102 H10D 109.7 . .
C101 C102 H10C 109.7 . .
C101 C102 H10D 109.7 . .
H10C C102 H10D 108.2 . .
N102 C103 H10E 109.2 . .
N102 C103 H10F 109.2 . .
N102 C103 C104 111.90(13) . .
H10E C103 H10F 107.9 . .
C104 C103 H10E 109.2 . .
C104 C103 H10F 109.2 . .
N103 C104 C103 112.36(14) . .
N103 C104 H10G 109.1 . .
N103 C104 H10H 109.1 . .
C103 C104 H10G 109.1 . .
C103 C104 H10H 109.1 . .
H10G C104 H10H 107.9 . .
N103 C105 H10I 109.3 . .
N103 C105 H10J 109.3 . .
N103 C105 C106 111.77(13) . .
H10I C105 H10J 107.9 . .
C106 C105 H10I 109.3 . .
C106 C105 H10J 109.3 . .
N101 C106 C105 110.94(14) . .
N101 C106 H10K 109.5 . .
N101 C106 H10L 109.5 . .
C105 C106 H10K 109.5 . .
C105 C106 H10L 109.5 . .
H10K C106 H10L 108.0 . .
N101 C107 H10M 109.1 . .
N101 C107 H10N 109.1 . .
N101 C107 C108 112.43(14) . .
H10M C107 H10N 107.9 . .
C108 C107 H10M 109.1 . .
C108 C107 H10N 109.1 . .
C109 C108 C107 119.13(15) . .
C113 C108 C107 121.39(15) . .
C113 C108 C109 119.48(16) . .
O101 C109 C108 122.30(15) . .
O101 C109 C110 118.73(15) . .
C108 C109 C110 118.91(15) . .
O102 C110 C109 113.56(15) . .
O102 C110 C111 125.66(15) . .
C111 C110 C109 120.77(16) . .
C110 C111 H111 119.7 . .
C110 C111 C112 120.53(16) . .
C112 C111 H111 119.7 . .
C111 C112 C114 119.78(17) . .
C113 C112 C111 118.53(16) . .
C113 C112 C114 121.69(18) . .
C108 C113 H113 119.1 . .
C112 C113 C108 121.76(17) . .
C112 C113 H113 119.1 . .
C112 C114 H11A 109.5 . .
C112 C114 H11B 109.5 . .
C112 C114 H11C 109.5 . .
H11A C114 H11B 109.5 . .
H11A C114 H11C 109.5 . .
H11B C114 H11C 109.5 . .
O102 C115 H11D 109.5 . .
O102 C115 H11E 109.5 . .
O102 C115 H11F 109.5 . .
H11D C115 H11E 109.5 . .
H11D C115 H11F 109.5 . .
H11E C115 H11F 109.5 . .
N102 C116 H11G 108.6 . .
N102 C116 H11H 108.6 . .
N102 C116 C117 114.60(14) . .
H11G C116 H11H 107.6 . .
C117 C116 H11G 108.6 . .
C117 C116 H11H 108.6 . .
C118 C117 C116 121.40(15) . .
C122 C117 C116 117.62(15) . .
C122 C117 C118 120.65(15) . .
O103 C118 C117 123.42(15) . .
O103 C118 C119 119.99(15) . .
C117 C118 C119 116.58(15) . .
O104 C119 C118 115.44(15) . .
O104 C119 C120 122.93(15) . .
C120 C119 C118 121.63(16) . .
C119 C120 H120 119.5 . .
C119 C120 C121 120.97(16) . .
C121 C120 H120 119.5 . .
C120 C121 C123 121.15(16) . .
C122 C121 C120 117.75(16) . .
C122 C121 C123 121.03(16) . .
C117 C122 H122 119.0 . .
C121 C122 C117 122.03(16) . .
C121 C122 H122 119.0 . .
C121 C123 H12A 109.5 . .
C121 C123 H12B 109.5 . .
C121 C123 H12C 109.5 . .
H12A C123 H12B 109.5 . .
H12A C123 H12C 109.5 . .
H12B C123 H12C 109.5 . .
O104 C124 H12D 109.5 . .
O104 C124 H12E 109.5 . .
O104 C124 H12F 109.5 . .
H12D C124 H12E 109.5 . .
H12D C124 H12F 109.5 . .
H12E C124 H12F 109.5 . .
N103 C125 H12G 108.7 . .
N103 C125 H12H 108.7 . .
N103 C125 C126 114.34(14) . .
H12G C125 H12H 107.6 . .
C126 C125 H12G 108.7 . .
C126 C125 H12H 108.7 . .
C127 C126 C125 120.41(15) . .
C127 C126 C131 119.77(15) . .
C131 C126 C125 119.65(15) . .
O105 C127 C126 122.61(15) . .
O105 C127 C128 118.97(15) . .
C126 C127 C128 118.40(15) . .
O106 C128 C127 113.89(15) . .
O106 C128 C129 125.30(15) . .
C129 C128 C127 120.81(16) . .
C128 C129 H129 119.7 . .
C128 C129 C130 120.61(16) . .
C130 C129 H129 119.7 . .
C129 C130 C132 120.26(16) . .
C131 C130 C129 118.49(16) . .
C131 C130 C132 121.18(17) . .
C126 C131 H131 119.2 . .
C130 C131 C126 121.57(16) . .
C130 C131 H131 119.2 . .
C130 C132 H13A 109.5 . .
C130 C132 H13B 109.5 . .
C130 C132 H13C 109.5 . .
H13A C132 H13B 109.5 . .
H13A C132 H13C 109.5 . .
H13B C132 H13C 109.5 . .
O106 C133 H13D 109.5 . .
O106 C133 H13E 109.5 . .
O106 C133 H13F 109.5 . .
H13D C133 H13E 109.5 . .
H13D C133 H13F 109.5 . .
H13E C133 H13F 109.5 . .
Cl Cl O51 87.3(2) 2_655 .
Cl Cl O51 63.54(19) 2_655 2_655
Cl Cl O52 10.0(2) 2_655 2_655
Cl Cl O52 164.8(3) 2_655 .
Cl Cl O53 77.3(3) 2_655 .
Cl Cl O53 72.7(3) 2_655 2_655
O51 Cl O51 110.2(2) . 2_655
O51 Cl O52 106.4(2) . .
O51 Cl O52 72.67(17) 2_655 2_655
O51 Cl O52 79.81(18) . 2_655
O51 Cl O53 104.8(2) . .
O51 Cl O53 135.8(3) . 2_655
O52 Cl O51 104.6(2) . 2_655
O52 Cl O52 173.8(2) . 2_655
O52 Cl O53 100.4(4) . 2_655
O53 Cl O51 124.8(3) . 2_655
O53 Cl O51 95.7(3) 2_655 2_655
O53 Cl O52 74.5(3) 2_655 2_655
O53 Cl O52 104.7(3) . .
O53 Cl O52 73.2(3) . 2_655
O53 Cl O53 33.3(4) . 2_655
Cl O51 Cl 29.13(10) . 2_655
Cl O52 Cl 5.22(11) . 2_655
Cl O53 Cl 30.08(12) . 2_655
O53 O53 Cl 75.4(3) 2_655 .
O53 O53 Cl 71.3(3) 2_655 2_655
C71 O71 H71 109.5 . .
O71 C71 H71A 109.5 . .
O71 C71 H71B 109.5 . .
O71 C71 H71C 109.5 . .
H71A C71 H71B 109.5 . .
H71A C71 H71C 109.5 . .
H71B C71 H71C 109.5 . .

loop_
_geom_bond_atom_site_label_1
_geom_bond_atom_site_label_2
_geom_bond_distance
_geom_bond_site_symmetry_2
Eu Ni1 3.0734(16) .
Eu Ni1 3.0734(16) 2_655
Eu O101 2.2909(14) .
Eu O101 2.2909(14) 2_655
Eu O103 2.4430(14) 2_655
Eu O103 2.4430(14) .
Eu O105 2.3273(15) .
Eu O105 2.3274(15) 2_655
Eu O107 2.402(3) .
Eu O107 2.402(3) 2_655
Ni1 O101 2.0227(14) .
Ni1 O103 2.0811(13) .
Ni1 O105 2.0667(14) .
Ni1 N101 2.0877(15) .
Ni1 N102 2.0639(16) .
Ni1 N103 2.0576(16) .
O101 C109 1.335(2) .
O102 C110 1.375(2) .
O102 C115 1.412(2) .
O103 C118 1.336(2) .
O104 C119 1.379(2) .
O104 C124 1.430(2) .
O105 C127 1.336(2) .
O106 C128 1.368(2) .
O106 C133 1.421(2) .
O107 O107 0.773(6) 2_655
O107 H107 0.86(3) .
N101 C101 1.487(2) .
N101 C106 1.478(2) .
N101 C107 1.493(2) .
N102 C102 1.487(2) .
N102 C103 1.497(2) .
N102 C116 1.488(2) .
N103 C104 1.488(2) .
N103 C105 1.489(2) .
N103 C125 1.498(2) .
C101 H10A 0.9900 .
C101 H10B 0.9900 .
C101 C102 1.528(2) .
C102 H10C 0.9900 .
C102 H10D 0.9900 .
C103 H10E 0.9900 .
C103 H10F 0.9900 .
C103 C104 1.530(2) .
C104 H10G 0.9900 .
C104 H10H 0.9900 .
C105 H10I 0.9900 .
C105 H10J 0.9900 .
C105 C106 1.539(2) .
C106 H10K 0.9900 .
C106 H10L 0.9900 .
C107 H10M 0.9900 .
C107 H10N 0.9900 .
C107 C108 1.514(2) .
C108 C109 1.396(2) .
C108 C113 1.395(3) .
C109 C110 1.409(2) .
C110 C111 1.383(2) .
C111 H111 0.9500 .
C111 C112 1.398(3) .
C112 C113 1.389(3) .
C112 C114 1.511(3) .
C113 H113 0.9500 .
C114 H11A 0.9800 .
C114 H11B 0.9800 .
C114 H11C 0.9800 .
C115 H11D 0.9800 .
C115 H11E 0.9800 .
C115 H11F 0.9800 .
C116 H11G 0.9900 .
C116 H11H 0.9900 .
C116 C117 1.503(2) .
C117 C118 1.405(2) .
C117 C122 1.399(2) .
C118 C119 1.418(2) .
C119 C120 1.385(2) .
C120 H120 0.9500 .
C120 C121 1.397(3) .
C121 C122 1.382(2) .
C121 C123 1.508(3) .
C122 H122 0.9500 .
C123 H12A 0.9800 .
C123 H12B 0.9800 .
C123 H12C 0.9800 .
C124 H12D 0.9800 .
C124 H12E 0.9800 .
C124 H12F 0.9800 .
C125 H12G 0.9900 .
C125 H12H 0.9900 .
C125 C126 1.510(2) .
C126 C127 1.399(2) .
C126 C131 1.404(2) .
C127 C128 1.414(2) .
C128 C129 1.387(2) .
C129 H129 0.9500 .
C129 C130 1.402(3) .
C130 C131 1.387(2) .
C130 C132 1.512(3) .
C131 H131 0.9500 .
C132 H13A 0.9800 .
C132 H13B 0.9800 .
C132 H13C 0.9800 .
C133 H13D 0.9800 .
C133 H13E 0.9800 .
C133 H13F 0.9800 .
Cl Cl 0.729(2) 2_655
Cl O51 1.341(3) .
Cl O51 1.496(3) 2_655
Cl O52 2.103(4) 2_655
Cl O52 1.390(3) .
Cl O53 1.389(3) .
Cl O53 1.419(4) 2_655
O51 Cl 1.496(3) 2_655
O52 Cl 2.103(4) 2_655
O53 Cl 1.419(4) 2_655
O53 O53 0.806(10) 2_655
O71 H71 0.8400 .
O71 C71 1.415(3) .
C71 H71A 0.9800 .
C71 H71B 0.9800 .
C71 H71C 0.9800 .

loop_
_geom_torsion_atom_site_label_1
_geom_torsion_atom_site_label_2
_geom_torsion_atom_site_label_3
_geom_torsion_atom_site_label_4
_geom_torsion
_geom_torsion_site_symmetry_1
_geom_torsion_site_symmetry_4
Eu O101 C109 C108 112.75(19) . .
Eu O101 C109 C110 -70.3(2) . .
Eu O103 C118 C117 104.61(18) . .
Eu O103 C118 C119 -75.7(2) . .
Eu O105 C127 C126 105.41(18) . .
Eu O105 C127 C128 -76.1(2) . .
Ni1 O101 C109 C108 -40.4(2) . .
Ni1 O101 C109 C110 136.60(13) . .
Ni1 O103 C118 C117 -25.5(2) . .
Ni1 O103 C118 C119 154.26(12) . .
Ni1 O105 C127 C126 -28.9(2) . .
Ni1 O105 C127 C128 149.59(13) . .
Ni1 N101 C101 C102 22.01(16) . .
Ni1 N101 C106 C105 47.37(15) . .
Ni1 N101 C107 C108 -64.93(16) . .
Ni1 N102 C102 C101 43.94(15) . .
Ni1 N102 C103 C104 15.89(15) . .
Ni1 N102 C116 C117 -66.72(15) . .
Ni1 N103 C104 C103 45.64(14) . .
Ni1 N103 C105 C106 18.03(16) . .
Ni1 N103 C125 C126 -67.03(15) . .
O101 C109 C110 O102 0.7(2) . .
O101 C109 C110 C111 -178.33(16) . .
O102 C110 C111 C112 -177.28(17) . .
O103 C118 C119 O104 -5.9(2) . .
O103 C118 C119 C120 173.96(15) . .
O104 C119 C120 C121 -177.36(16) . .
O105 C127 C128 O106 -4.2(2) . .
O105 C127 C128 C129 175.28(16) . .
O106 C128 C129 C130 -178.93(16) . .
N101 C101 C102 N102 -44.47(18) . .
N101 C107 C108 C109 62.7(2) . .
N101 C107 C108 C113 -116.89(18) . .
N102 C103 C104 N103 -43.18(18) . .
N102 C116 C117 C118 55.4(2) . .
N102 C116 C117 C122 -131.13(16) . .
N103 C105 C106 N101 -46.02(19) . .
N103 C125 C126 C127 53.4(2) . .
N103 C125 C126 C131 -131.32(16) . .
C101 N101 C106 C105 -70.20(17) . .
C101 N101 C107 C108 56.73(18) . .
C102 N102 C103 C104 132.45(14) . .
C102 N102 C116 C117 177.30(13) . .
C103 N102 C102 C101 -73.06(17) . .
C103 N102 C116 C117 53.73(19) . .
C104 N103 C105 C106 130.70(15) . .
C104 N103 C125 C126 -179.04(13) . .
C105 N103 C104 C103 -70.55(17) . .
C105 N103 C125 C126 54.55(18) . .
C106 N101 C101 C102 134.88(15) . .
C106 N101 C107 C108 -177.17(14) . .
C107 N101 C101 C102 -99.08(16) . .
C107 N101 C106 C105 163.73(14) . .
C107 C108 C109 O101 -2.7(2) . .
C107 C108 C109 C110 -179.70(15) . .
C107 C108 C113 C112 -179.32(16) . .
C108 C109 C110 O102 177.74(14) . .
C108 C109 C110 C111 -1.2(3) . .
C109 C108 C113 C112 1.0(3) . .
C109 C110 C111 C112 1.6(3) . .
C110 C111 C112 C113 -0.6(3) . .
C110 C111 C112 C114 179.60(19) . .
C111 C112 C113 C108 -0.7(3) . .
C113 C108 C109 O101 176.92(15) . .
C113 C108 C109 C110 -0.1(2) . .
C114 C112 C113 C108 179.08(18) . .
C115 O102 C110 C109 -177.04(15) . .
C115 O102 C110 C111 1.9(2) . .
C116 N102 C102 C101 161.59(14) . .
C116 N102 C103 C104 -105.59(16) . .
C116 C117 C118 O103 -2.6(2) . .
C116 C117 C118 C119 177.62(14) . .
C116 C117 C122 C121 -172.38(15) . .
C117 C118 C119 O104 173.81(14) . .
C117 C118 C119 C120 -6.3(2) . .
C118 C117 C122 C121 1.1(3) . .
C118 C119 C120 C121 2.7(3) . .
C119 C120 C121 C122 2.9(3) . .
C119 C120 C121 C123 -174.14(17) . .
C120 C121 C122 C117 -4.8(3) . .
C122 C117 C118 O103 -175.89(15) . .
C122 C117 C118 C119 4.4(2) . .
C123 C121 C122 C117 172.21(16) . .
C124 O104 C119 C118 166.23(15) . .
C124 O104 C119 C120 -13.7(2) . .
C125 N103 C104 C103 163.22(13) . .
C125 N103 C105 C106 -105.09(16) . .
C125 C126 C127 O105 -0.5(3) . .
C125 C126 C127 C128 -178.94(15) . .
C125 C126 C131 C130 -176.29(16) . .
C126 C127 C128 O106 174.33(15) . .
C126 C127 C128 C129 -6.2(2) . .
C127 C126 C131 C130 -1.0(3) . .
C127 C128 C129 C130 1.6(3) . .
C128 C129 C130 C131 3.2(3) . .
C128 C129 C130 C132 -173.73(17) . .
C129 C130 C131 C126 -3.6(3) . .
C131 C126 C127 O105 -175.69(16) . .
C131 C126 C127 C128 5.8(2) . .
C132 C130 C131 C126 173.38(17) . .
C133 O106 C128 C127 179.11(15) . .
C133 O106 C128 C129 -0.3(2) . .
Cl Cl O53 O53 -77.7(9) 2_655 2_655
O51 Cl O51 Cl -60.48(15) 2_655 2_655
O51 Cl O52 Cl 37.3(7) 2_655 2_655
O51 Cl O52 Cl 154.0(8) . 2_655
O51 Cl O53 Cl -83.7(3) . 2_655
O51 Cl O53 Cl 44.5(3) 2_655 2_655
O51 Cl O53 O53 -161.5(9) . 2_655
O51 Cl O53 O53 -33.3(11) 2_655 2_655
O52 Cl O51 Cl -173.4(3) . 2_655
O52 Cl O51 Cl 6.63(17) 2_655 2_655
O52 Cl O53 Cl -9.4(2) 2_655 2_655
O52 Cl O53 Cl 164.5(3) . 2_655
O52 Cl O53 O53 -87.2(9) 2_655 2_655
O52 Cl O53 O53 86.7(10) . 2_655
O53 Cl O51 Cl 61.6(4) 2_655 2_655
O53 Cl O51 Cl 76.1(3) . 2_655
O53 Cl O52 Cl -95.4(8) . 2_655
O53 Cl O52 Cl -61.5(7) 2_655 2_655
O53 Cl O53 Cl 77.7(9) 2_655 2_655
